data_4080531
loop_
_publ_author_name
'Manzano, Rub\'en'
'Rominger, Frank'
'Hashmi, A. Stephen K.'

_publ_section_title
;
 Saturated Abnormal NHC--Gold(I) Complexes: Synthesis and Catalytic
 Activity
;
_journal_issue 7
_journal_name_full Organometallics
_journal_page_first 2199
_journal_paper_doi 10.1021/om4000659
_journal_volume 32
_journal_year 2013
_chemical_formula_sum 'C24 H32 Au Cl2 I N2'
_chemical_formula_weight 743.28
_chemical_name_common '23b in manuscript'
_chemical_name_systematic
; 
 ? 
;
_space_group_IT_number 2
_symmetry_cell_setting triclinic
_symmetry_space_group_name_Hall '-P 1'
_symmetry_space_group_name_H-M 'P -1'
_atom_sites_solution_hydrogens geom
_atom_sites_solution_primary direct
_atom_sites_solution_secondary difmap
_audit_creation_method SHELXL-97
_cell_angle_alpha 80.699(2)
_cell_angle_beta 76.187(2)
_cell_angle_gamma 88.447(2)
_cell_formula_units_Z 2
_cell_length_a 10.0881(12)
_cell_length_b 10.9105(14)
_cell_length_c 12.6970(16)
_cell_measurement_reflns_used 9976
_cell_measurement_temperature 200(2)
_cell_measurement_theta_max 29.75
_cell_measurement_theta_min 2.32
_cell_volume 1339.2(3)
_computing_cell_refinement 'Bruker SAINT'
_computing_data_collection 'Bruker APEX2'
_computing_data_reduction 'Bruker SAINT'
_computing_molecular_graphics 'Bruker SHELXTL'
_computing_publication_material 'Bruker SHELXTL'
_computing_structure_refinement 'SHELXL-97 (Sheldrick, 2008)'
_computing_structure_solution 'SHELXS-97 (Sheldrick, 2008)'
_diffrn_ambient_temperature 200(2)
_diffrn_measured_fraction_theta_full 0.991
_diffrn_measured_fraction_theta_max 0.991
_diffrn_measurement_device_type 'Bruker APEX-II Quazar'
_diffrn_measurement_method '\f and \w scans'
_diffrn_radiation_monochromator mirror
_diffrn_radiation_source 'ImuS microsource'
_diffrn_radiation_type MoK\a
_diffrn_radiation_wavelength 0.71073
_diffrn_reflns_av_R_equivalents 0.0694
_diffrn_reflns_av_sigmaI/netI 0.0415
_diffrn_reflns_limit_h_max 14
_diffrn_reflns_limit_h_min -14
_diffrn_reflns_limit_k_max 15
_diffrn_reflns_limit_k_min -15
_diffrn_reflns_limit_l_max 17
_diffrn_reflns_limit_l_min -17
_diffrn_reflns_number 29635
_diffrn_reflns_theta_full 29.78
_diffrn_reflns_theta_max 29.78
_diffrn_reflns_theta_min 1.67
_exptl_absorpt_coefficient_mu 6.858
_exptl_absorpt_correction_T_max 0.4933
_exptl_absorpt_correction_T_min 0.3716
_exptl_absorpt_correction_type multi-scan
_exptl_absorpt_process_details
;
Sheldrick, G. M. (2008). <i>SADABS</i>. University of G\"ottingen, Germany.
;
_exptl_crystal_colour colourless
_exptl_crystal_density_diffrn 1.843
_exptl_crystal_density_method 'not measured'
_exptl_crystal_description polyhedron
_exptl_crystal_F_000 712
_exptl_crystal_size_max 0.18
_exptl_crystal_size_mid 0.18
_exptl_crystal_size_min 0.12
_refine_diff_density_max 2.122
_refine_diff_density_min -1.746
_refine_diff_density_rms 0.138
_refine_ls_extinction_method none
_refine_ls_goodness_of_fit_ref 1.065
_refine_ls_hydrogen_treatment constr
_refine_ls_matrix_type full
_refine_ls_number_parameters 271
_refine_ls_number_reflns 7593
_refine_ls_number_restraints 0
_refine_ls_restrained_S_all 1.065
_refine_ls_R_factor_all 0.0373
_refine_ls_R_factor_gt 0.0308
_refine_ls_shift/su_max 0.001
_refine_ls_shift/su_mean 0.000
_refine_ls_structure_factor_coef Fsqd
_refine_ls_weighting_details 'calc w=1/[\s^2^(Fo^2^)+(0.0456P)^2^+0.0000P] where P=(Fo^2^+2Fc^2^)/3'
_refine_ls_weighting_scheme calc
_refine_ls_wR_factor_gt 0.0795
_refine_ls_wR_factor_ref 0.0824
_reflns_number_gt 6645
_reflns_number_total 7593
_reflns_threshold_expression >2sigma(I)
_cod_data_source_file om4000659_si_004.cif
_cod_data_source_block rum2
_cod_depositor_comments
;
The following automatic conversions were performed:

'_symmetry_cell_setting' value 'Triclinic' changed to 'triclinic'
according to /home/saulius/struct/CIF-dictionaries/cif_core.dic
dictionary named 'cif_core.dic' version 2.4.2 from 2011-04-26.

Automatic conversion script
Id: cif_fix_values 1891 2012-01-12 08:04:46Z andrius 
;
_cod_original_sg_symbol_H-M P-1
_cod_database_code 4080531

loop_
_symmetry_equiv_pos_as_xyz
'x, y, z'
'-x, -y, -z'

loop_
_atom_site_label
_atom_site_type_symbol
_atom_site_fract_x
_atom_site_fract_y
_atom_site_fract_z
_atom_site_U_iso_or_equiv
_atom_site_adp_type
_atom_site_occupancy
_atom_site_symmetry_multiplicity
_atom_site_calc_flag
_atom_site_refinement_flags
Au1 Au -0.022474(13) 0.064724(11) 0.332440(10) 0.03142(5) Uani 1 1 d .
I1 I -0.26824(3) -0.01869(2) 0.38333(2) 0.04047(7) Uani 1 1 d .
C1 C 0.4044(4) 0.1427(3) 0.2258(3) 0.0329(7) Uani 1 1 d .
H1A H 0.4569 0.0973 0.2761 0.039 Uiso 1 1 calc R
H1B H 0.4607 0.1522 0.1495 0.039 Uiso 1 1 calc R
N2 N 0.3596(3) 0.2619(3) 0.2568(2) 0.0320(6) Uani 1 1 d .
C3 C 0.2196(4) 0.2424(3) 0.3279(3) 0.0313(7) Uani 1 1 d .
H3 H 0.2252 0.2222 0.4064 0.038 Uiso 1 1 calc R
C4 C 0.1687(4) 0.1296(3) 0.2943(3) 0.0287(7) Uani 1 1 d .
N5 N 0.2731(3) 0.0794(2) 0.2363(2) 0.0268(5) Uani 1 1 d .
C6 C 0.1331(5) 0.3575(4) 0.3140(4) 0.0482(10) Uani 1 1 d .
H6A H 0.1733 0.4266 0.3368 0.072 Uiso 1 1 calc R
H6B H 0.0403 0.3405 0.3595 0.072 Uiso 1 1 calc R
H6C H 0.1299 0.3795 0.2367 0.072 Uiso 1 1 calc R
C10 C 0.4564(4) 0.3213(4) 0.3034(3) 0.0402(9) Uani 1 1 d .
H10A H 0.4881 0.2590 0.3576 0.048 Uiso 1 1 calc R
H10B H 0.4093 0.3876 0.3425 0.048 Uiso 1 1 calc R
C11 C 0.5779(4) 0.3763(3) 0.2160(3) 0.0345(7) Uani 1 1 d .
C12 C 0.5611(4) 0.4721(3) 0.1342(4) 0.0411(8) Uani 1 1 d .
H12 H 0.4719 0.5018 0.1332 0.049 Uiso 1 1 calc R
C13 C 0.6712(5) 0.5253(4) 0.0540(4) 0.0502(11) Uani 1 1 d .
H13 H 0.6572 0.5903 -0.0016 0.060 Uiso 1 1 calc R
C14 C 0.8003(5) 0.4843(5) 0.0548(4) 0.0561(12) Uani 1 1 d .
H14 H 0.8765 0.5212 0.0005 0.067 Uiso 1 1 calc R
C15 C 0.8186(5) 0.3888(5) 0.1354(4) 0.0572(12) Uani 1 1 d .
H15 H 0.9081 0.3599 0.1365 0.069 Uiso 1 1 calc R
C16 C 0.7080(4) 0.3347(4) 0.2148(4) 0.0441(9) Uani 1 1 d .
H16 H 0.7221 0.2681 0.2691 0.053 Uiso 1 1 calc R
C21 C 0.2699(3) -0.0287(3) 0.1837(3) 0.0269(6) Uani 1 1 d .
C22 C 0.2762(4) -0.1470(3) 0.2444(3) 0.0302(7) Uani 1 1 d .
C23 C 0.2769(4) -0.2471(3) 0.1882(3) 0.0381(8) Uani 1 1 d .
H23 H 0.2826 -0.3291 0.2256 0.046 Uiso 1 1 calc R
C24 C 0.2695(4) -0.2298(4) 0.0800(3) 0.0432(9) Uani 1 1 d .
H24 H 0.2691 -0.2998 0.0442 0.052 Uiso 1 1 calc R
C25 C 0.2626(4) -0.1124(4) 0.0230(3) 0.0381(8) Uani 1 1 d .
H25 H 0.2571 -0.1021 -0.0516 0.046 Uiso 1 1 calc R
C26 C 0.2636(4) -0.0074(3) 0.0738(3) 0.0313(7) Uani 1 1 d .
C27 C 0.2819(4) -0.1689(3) 0.3638(3) 0.0372(8) Uani 1 1 d .
H27 H 0.2836 -0.0859 0.3875 0.045 Uiso 1 1 calc R
C29 C 0.2542(4) 0.1221(3) 0.0113(3) 0.0342(7) Uani 1 1 d .
H29 H 0.2741 0.1829 0.0568 0.041 Uiso 1 1 calc R
C271 C 0.4130(5) -0.2371(5) 0.3796(4) 0.0531(11) Uani 1 1 d .
H27A H 0.4141 -0.2501 0.4576 0.080 Uiso 1 1 calc R
H27B H 0.4928 -0.1870 0.3369 0.080 Uiso 1 1 calc R
H27C H 0.4156 -0.3176 0.3544 0.080 Uiso 1 1 calc R
C272 C 0.1551(5) -0.2395(4) 0.4360(3) 0.0483(10) Uani 1 1 d .
H27D H 0.1618 -0.2532 0.5128 0.072 Uiso 1 1 calc R
H27E H 0.1486 -0.3197 0.4122 0.072 Uiso 1 1 calc R
H27F H 0.0736 -0.1908 0.4293 0.072 Uiso 1 1 calc R
C291 C 0.3588(5) 0.1436(4) -0.0978(3) 0.0490(10) Uani 1 1 d .
H29A H 0.3505 0.2283 -0.1352 0.074 Uiso 1 1 calc R
H29B H 0.3430 0.0839 -0.1436 0.074 Uiso 1 1 calc R
H29C H 0.4507 0.1324 -0.0849 0.074 Uiso 1 1 calc R
C292 C 0.1087(5) 0.1459(5) -0.0038(5) 0.0645(14) Uani 1 1 d .
H29D H 0.1038 0.2300 -0.0437 0.097 Uiso 1 1 calc R
H29E H 0.0445 0.1377 0.0683 0.097 Uiso 1 1 calc R
H29F H 0.0850 0.0853 -0.0457 0.097 Uiso 1 1 calc R
C31 C -0.2331(5) -0.3690(4) 0.3136(4) 0.0568(12) Uani 1 1 d .
H31A H -0.2699 -0.2852 0.3220 0.068 Uiso 1 1 calc R
H31B H -0.2720 -0.3991 0.2577 0.068 Uiso 1 1 calc R
Cl1 Cl -0.2883(4) -0.4661(2) 0.43650(14) 0.1611(13) Uani 1 1 d .
Cl2 Cl -0.05548(19) -0.3561(2) 0.2641(2) 0.1122(7) Uani 1 1 d .

loop_
_atom_site_aniso_label
_atom_site_aniso_U_11
_atom_site_aniso_U_22
_atom_site_aniso_U_33
_atom_site_aniso_U_23
_atom_site_aniso_U_13
_atom_site_aniso_U_12
Au1 0.02909(8) 0.02831(8) 0.03505(8) -0.00876(5) -0.00091(5) -0.00593(5)
I1 0.03207(13) 0.03980(13) 0.04993(15) -0.00717(10) -0.00942(11) -0.00959(10)
C1 0.0279(17) 0.0332(17) 0.0377(17) -0.0108(13) -0.0038(14) -0.0092(13)
N2 0.0347(16) 0.0293(14) 0.0326(14) -0.0115(11) -0.0034(12) -0.0120(12)
C3 0.0351(18) 0.0268(15) 0.0299(15) -0.0073(12) -0.0008(14) -0.0093(13)
C4 0.0359(18) 0.0243(15) 0.0242(14) -0.0062(11) -0.0018(13) -0.0057(13)
N5 0.0284(14) 0.0252(13) 0.0265(12) -0.0089(10) -0.0021(10) -0.0062(10)
C6 0.048(2) 0.0286(18) 0.063(3) -0.0108(17) -0.001(2) -0.0027(16)
C10 0.045(2) 0.040(2) 0.0385(19) -0.0134(15) -0.0078(17) -0.0174(17)
C11 0.039(2) 0.0283(16) 0.0400(18) -0.0112(14) -0.0114(15) -0.0111(14)
C12 0.039(2) 0.0312(18) 0.056(2) -0.0102(16) -0.0143(18) -0.0023(15)
C13 0.066(3) 0.033(2) 0.053(2) -0.0050(17) -0.017(2) -0.017(2)
C14 0.050(3) 0.061(3) 0.056(3) -0.019(2) 0.000(2) -0.026(2)
C15 0.036(2) 0.072(3) 0.069(3) -0.025(3) -0.012(2) -0.003(2)
C16 0.046(2) 0.038(2) 0.053(2) -0.0084(17) -0.0194(19) 0.0003(17)
C21 0.0242(15) 0.0263(15) 0.0297(15) -0.0105(12) -0.0006(12) -0.0047(12)
C22 0.0306(17) 0.0279(15) 0.0311(15) -0.0072(12) -0.0027(13) -0.0084(13)
C23 0.046(2) 0.0256(16) 0.0421(19) -0.0084(14) -0.0064(17) -0.0059(15)
C24 0.052(2) 0.0333(18) 0.048(2) -0.0183(16) -0.0107(19) -0.0051(17)
C25 0.042(2) 0.0397(19) 0.0357(18) -0.0148(15) -0.0089(16) -0.0031(16)
C26 0.0299(17) 0.0315(16) 0.0330(16) -0.0106(13) -0.0044(14) -0.0028(13)
C27 0.046(2) 0.0321(18) 0.0332(17) -0.0055(14) -0.0071(16) -0.0088(15)
C29 0.0378(19) 0.0323(17) 0.0330(16) -0.0050(13) -0.0093(15) -0.0024(14)
C271 0.048(3) 0.065(3) 0.045(2) 0.001(2) -0.014(2) -0.008(2)
C272 0.052(3) 0.049(2) 0.037(2) -0.0026(17) 0.0015(18) -0.009(2)
C291 0.060(3) 0.048(2) 0.0328(18) -0.0002(16) -0.0023(18) -0.004(2)
C292 0.049(3) 0.049(3) 0.089(4) 0.009(2) -0.017(3) 0.004(2)
C31 0.071(3) 0.047(2) 0.058(3) -0.008(2) -0.025(3) 0.008(2)
Cl1 0.316(4) 0.0890(13) 0.0503(9) 0.0055(8) -0.0025(15) 0.0148(19)
Cl2 0.0690(11) 0.1240(16) 0.161(2) -0.0434(15) -0.0485(13) 0.0057(11)

loop_
_atom_type_symbol
_atom_type_description
_atom_type_scat_dispersion_real
_atom_type_scat_dispersion_imag
_atom_type_scat_source
C C 0.0033 0.0016 'International Tables Vol C Tables 4.2.6.8 and 6.1.1.4'
H H 0.0000 0.0000 'International Tables Vol C Tables 4.2.6.8 and 6.1.1.4'
N N 0.0061 0.0033 'International Tables Vol C Tables 4.2.6.8 and 6.1.1.4'
Cl Cl 0.1484 0.1585 'International Tables Vol C Tables 4.2.6.8 and 6.1.1.4'
I I -0.4742 1.8119 'International Tables Vol C Tables 4.2.6.8 and 6.1.1.4'
Au Au -2.0133 8.8022 'International Tables Vol C Tables 4.2.6.8 and 6.1.1.4'

loop_
_geom_angle_atom_site_label_1
_geom_angle_atom_site_label_2
_geom_angle_atom_site_label_3
_geom_angle
C4 Au1 I1 179.49(9)
N2 C1 N5 101.9(3)
N2 C1 H1A 111.4
N5 C1 H1A 111.4
N2 C1 H1B 111.4
N5 C1 H1B 111.4
H1A C1 H1B 109.3
C1 N2 C10 113.7(3)
C1 N2 C3 106.6(3)
C10 N2 C3 115.2(3)
N2 C3 C4 103.4(3)
N2 C3 C6 111.4(3)
C4 C3 C6 114.5(3)
N2 C3 H3 109.1
C4 C3 H3 109.1
C6 C3 H3 109.1
N5 C4 C3 107.5(3)
N5 C4 Au1 125.2(2)
C3 C4 Au1 127.3(2)
C4 N5 C21 126.1(3)
C4 N5 C1 114.0(3)
C21 N5 C1 119.9(3)
C3 C6 H6A 109.5
C3 C6 H6B 109.5
H6A C6 H6B 109.5
C3 C6 H6C 109.5
H6A C6 H6C 109.5
H6B C6 H6C 109.5
N2 C10 C11 111.8(3)
N2 C10 H10A 109.3
C11 C10 H10A 109.3
N2 C10 H10B 109.3
C11 C10 H10B 109.3
H10A C10 H10B 107.9
C16 C11 C12 118.0(4)
C16 C11 C10 121.6(4)
C12 C11 C10 120.4(4)
C13 C12 C11 121.4(4)
C13 C12 H12 119.3
C11 C12 H12 119.3
C14 C13 C12 120.0(4)
C14 C13 H13 120.0
C12 C13 H13 120.0
C13 C14 C15 119.2(4)
C13 C14 H14 120.4
C15 C14 H14 120.4
C14 C15 C16 120.6(4)
C14 C15 H15 119.7
C16 C15 H15 119.7
C11 C16 C15 120.7(4)
C11 C16 H16 119.6
C15 C16 H16 119.6
C26 C21 C22 124.0(3)
C26 C21 N5 117.2(3)
C22 C21 N5 118.9(3)
C23 C22 C21 116.1(3)
C23 C22 C27 120.5(3)
C21 C22 C27 123.4(3)
C24 C23 C22 121.6(3)
C24 C23 H23 119.2
C22 C23 H23 119.2
C25 C24 C23 120.7(3)
C25 C24 H24 119.6
C23 C24 H24 119.6
C24 C25 C26 120.7(3)
C24 C25 H25 119.6
C26 C25 H25 119.6
C21 C26 C25 116.9(3)
C21 C26 C29 122.5(3)
C25 C26 C29 120.7(3)
C22 C27 C272 111.1(3)
C22 C27 C271 111.1(3)
C272 C27 C271 111.0(3)
C22 C27 H27 107.8
C272 C27 H27 107.8
C271 C27 H27 107.8
C291 C29 C26 111.8(3)
C291 C29 C292 111.6(4)
C26 C29 C292 110.3(3)
C291 C29 H29 107.7
C26 C29 H29 107.7
C292 C29 H29 107.7
C27 C271 H27A 109.5
C27 C271 H27B 109.5
H27A C271 H27B 109.5
C27 C271 H27C 109.5
H27A C271 H27C 109.5
H27B C271 H27C 109.5
C27 C272 H27D 109.5
C27 C272 H27E 109.5
H27D C272 H27E 109.5
C27 C272 H27F 109.5
H27D C272 H27F 109.5
H27E C272 H27F 109.5
C29 C291 H29A 109.5
C29 C291 H29B 109.5
H29A C291 H29B 109.5
C29 C291 H29C 109.5
H29A C291 H29C 109.5
H29B C291 H29C 109.5
C29 C292 H29D 109.5
C29 C292 H29E 109.5
H29D C292 H29E 109.5
C29 C292 H29F 109.5
H29D C292 H29F 109.5
H29E C292 H29F 109.5
Cl1 C31 Cl2 115.3(3)
Cl1 C31 H31A 108.4
Cl2 C31 H31A 108.4
Cl1 C31 H31B 108.4
Cl2 C31 H31B 108.4
H31A C31 H31B 107.5

loop_
_geom_bond_atom_site_label_1
_geom_bond_atom_site_label_2
_geom_bond_distance
Au1 C4 1.992(4)
Au1 I1 2.5612(4)
C1 N2 1.449(4)
C1 N5 1.478(4)
C1 H1A 0.9900
C1 H1B 0.9900
N2 C10 1.469(4)
N2 C3 1.484(5)
C3 C4 1.507(4)
C3 C6 1.521(5)
C3 H3 1.0000
C4 N5 1.296(4)
N5 C21 1.451(4)
C6 H6A 0.9800
C6 H6B 0.9800
C6 H6C 0.9800
C10 C11 1.507(5)
C10 H10A 0.9900
C10 H10B 0.9900
C11 C16 1.374(6)
C11 C12 1.387(5)
C12 C13 1.382(6)
C12 H12 0.9500
C13 C14 1.367(7)
C13 H13 0.9500
C14 C15 1.379(7)
C14 H14 0.9500
C15 C16 1.385(7)
C15 H15 0.9500
C16 H16 0.9500
C21 C26 1.393(5)
C21 C22 1.400(5)
C22 C23 1.396(5)
C22 C27 1.511(5)
C23 C24 1.377(5)
C23 H23 0.9500
C24 C25 1.375(5)
C24 H24 0.9500
C25 C26 1.403(5)
C25 H25 0.9500
C26 C29 1.518(5)
C27 C272 1.528(6)
C27 C271 1.539(6)
C27 H27 1.0000
C29 C291 1.515(5)
C29 C292 1.534(6)
C29 H29 1.0000
C271 H27A 0.9800
C271 H27B 0.9800
C271 H27C 0.9800
C272 H27D 0.9800
C272 H27E 0.9800
C272 H27F 0.9800
C291 H29A 0.9800
C291 H29B 0.9800
C291 H29C 0.9800
C292 H29D 0.9800
C292 H29E 0.9800
C292 H29F 0.9800
C31 Cl1 1.718(5)
C31 Cl2 1.753(6)
C31 H31A 0.9900
C31 H31B 0.9900

loop_
_geom_torsion_atom_site_label_1
_geom_torsion_atom_site_label_2
_geom_torsion_atom_site_label_3
_geom_torsion_atom_site_label_4
_geom_torsion
N5 C1 N2 C10 152.9(3)
N5 C1 N2 C3 24.9(3)
C1 N2 C3 C4 -24.2(3)
C10 N2 C3 C4 -151.3(3)
C1 N2 C3 C6 -147.7(3)
C10 N2 C3 C6 85.2(4)
N2 C3 C4 N5 13.4(4)
C6 C3 C4 N5 134.9(3)
N2 C3 C4 Au1 -167.6(2)
C6 C3 C4 Au1 -46.1(4)
I1 Au1 C4 N5 124(11)
I1 Au1 C4 C3 -55(11)
C3 C4 N5 C21 -177.5(3)
Au1 C4 N5 C21 3.5(5)
C3 C4 N5 C1 2.3(4)
Au1 C4 N5 C1 -176.7(2)
N2 C1 N5 C4 -17.4(4)
N2 C1 N5 C21 162.4(3)
C1 N2 C10 C11 75.7(4)
C3 N2 C10 C11 -160.8(3)
N2 C10 C11 C16 -117.3(4)
N2 C10 C11 C12 63.2(5)
C16 C11 C12 C13 -0.5(6)
C10 C11 C12 C13 179.1(3)
C11 C12 C13 C14 -0.5(6)
C12 C13 C14 C15 0.8(7)
C13 C14 C15 C16 0.0(7)
C12 C11 C16 C15 1.2(6)
C10 C11 C16 C15 -178.3(4)
C14 C15 C16 C11 -1.0(7)
C4 N5 C21 C26 94.9(4)
C1 N5 C21 C26 -84.9(4)
C4 N5 C21 C22 -86.5(4)
C1 N5 C21 C22 93.7(4)
C26 C21 C22 C23 0.4(5)
N5 C21 C22 C23 -178.1(3)
C26 C21 C22 C27 -179.5(3)
N5 C21 C22 C27 1.9(5)
C21 C22 C23 C24 -1.0(6)
C27 C22 C23 C24 178.9(4)
C22 C23 C24 C25 0.7(6)
C23 C24 C25 C26 0.3(6)
C22 C21 C26 C25 0.5(5)
N5 C21 C26 C25 179.1(3)
C22 C21 C26 C29 178.8(3)
N5 C21 C26 C29 -2.6(5)
C24 C25 C26 C21 -0.9(6)
C24 C25 C26 C29 -179.2(4)
C23 C22 C27 C272 -64.0(5)
C21 C22 C27 C272 116.0(4)
C23 C22 C27 C271 60.2(5)
C21 C22 C27 C271 -119.9(4)
C21 C26 C29 C291 130.2(4)
C25 C26 C29 C291 -51.5(5)
C21 C26 C29 C292 -105.0(4)
C25 C26 C29 C292 73.2(5)
